data_4517191
loop_
_publ_author_name
'Morris, David M.'
'Merola, Joseph S.'

_publ_section_title
;
 Octametallic Cluster of Cp*Ir(glycinato) Cations.
;
_journal_issue 26
_journal_name_full 'ACS omega'
_journal_page_first 22126
_journal_page_last 22132
_journal_paper_doi 10.1021/acsomega.9b03267
_journal_volume 4
_journal_year 2019
_chemical_absolute_configuration ad
_chemical_formula_moiety '0.67(C45 H69 Ir3 N3 O6), 2(F6 P)'
_chemical_formula_sum 'C30 H46 F12 Ir2 N2 O4 P2'
_chemical_formula_weight 1173.03
_space_group_crystal_system hexagonal
_space_group_IT_number 173
_space_group_name_Hall 'P 6c'
_space_group_name_H-M_alt 'P 63'
_atom_sites_solution_hydrogens geom
_audit_creation_date 2019-11-07
_audit_creation_method
;
Olex2 1.2
(compiled May 18 2018 14:05:52 for OlexSys, GUI svn.r5506)
;
_cell_angle_alpha 90
_cell_angle_beta 90
_cell_angle_gamma 120
_cell_formula_units_Z 3
_cell_length_a 17.7694(4)
_cell_length_b 17.7694(4)
_cell_length_c 12.1058(3)
_cell_measurement_reflns_used 27940
_cell_measurement_temperature 100.15
_cell_measurement_theta_max 32.3604
_cell_measurement_theta_min 3.6098
_cell_volume 3310.32(13)
_computing_molecular_graphics 'Olex2 (Dolomanov et al., 2009)'
_computing_publication_material 'Olex2 (Dolomanov et al., 2009)'
_computing_structure_refinement 'ShelXL (Sheldrick, 2015)'
_diffrn_ambient_temperature 100.15
_diffrn_measured_fraction_theta_full 0.997
_diffrn_measured_fraction_theta_max 0.978
_diffrn_measurement_device_type Gemini
_diffrn_radiation_type MoK\a
_diffrn_radiation_wavelength 0.71073
_diffrn_reflns_av_R_equivalents 0.0503
_diffrn_reflns_av_unetI/netI 0.0291
_diffrn_reflns_Laue_measured_fraction_full 0.997
_diffrn_reflns_Laue_measured_fraction_max 0.978
_diffrn_reflns_limit_h_max 26
_diffrn_reflns_limit_h_min -25
_diffrn_reflns_limit_k_max 26
_diffrn_reflns_limit_k_min -26
_diffrn_reflns_limit_l_max 17
_diffrn_reflns_limit_l_min -18
_diffrn_reflns_number 75433
_diffrn_reflns_point_group_measured_fraction_full 0.998
_diffrn_reflns_point_group_measured_fraction_max 0.965
_diffrn_reflns_theta_full 30.000
_diffrn_reflns_theta_max 32.434
_diffrn_reflns_theta_min 3.617
_exptl_absorpt_coefficient_mu 6.179
_exptl_absorpt_correction_T_max 0.26
_exptl_absorpt_correction_T_min 0.06
_exptl_absorpt_correction_type gaussian
_exptl_absorpt_process_details
'Numerical absorption correction based on gaussian integration over a multifaceted crystal model'
_exptl_crystal_colour 'clear light yellow'
_exptl_crystal_colour_lustre clear
_exptl_crystal_colour_modifier light
_exptl_crystal_colour_primary yellow
_exptl_crystal_density_diffrn 1.765
_exptl_crystal_description prism
_exptl_crystal_F_000 1692
_exptl_crystal_preparation 'From Cp*Ir(L-Proline)Cl and AgPF6'
_exptl_crystal_recrystallization_method 'From CH2Cl2 and hexane'
_exptl_crystal_size_max 0.4389
_exptl_crystal_size_mid 0.2301
_exptl_crystal_size_min 0.1865
_refine_diff_density_max 5.202
_refine_diff_density_min -1.916
_refine_diff_density_rms 0.176
_refine_ls_abs_structure_details
;
 Flack x determined using 2394 quotients [(I+)-(I-)]/[(I+)+(I-)]
 (Parsons, Flack and Wagner, Acta Cryst. B69 (2013) 249-259).
;
_refine_ls_abs_structure_Flack 0.026(6)
_refine_ls_extinction_method none
_refine_ls_goodness_of_fit_ref 1.082
_refine_ls_hydrogen_treatment constr
_refine_ls_matrix_type full
_refine_ls_number_parameters 280
_refine_ls_number_reflns 7678
_refine_ls_number_restraints 151
_refine_ls_restrained_S_all 1.077
_refine_ls_R_factor_all 0.0763
_refine_ls_R_factor_gt 0.0451
_refine_ls_shift/su_max 0.482
_refine_ls_shift/su_mean 0.003
_refine_ls_structure_factor_coef Fsqd
_refine_ls_weighting_details 'w=1/[\s^2^(Fo^2^)+(0.0095P)^2^+26.1354P] where P=(Fo^2^+2Fc^2^)/3'
_refine_ls_weighting_scheme calc
_refine_ls_wR_factor_gt 0.0820
_refine_ls_wR_factor_ref 0.1012
_reflns_Friedel_coverage 0.895
_reflns_Friedel_fraction_full 0.999
_reflns_Friedel_fraction_max 0.950
_reflns_number_gt 5668
_reflns_number_total 7678
_reflns_threshold_expression 'I > 2\s(I)'
_cod_data_source_file ao9b03267_si_002.cif
_cod_data_source_block dmmxi018a_abs_cp_compound_4
_cod_depositor_comments 'Adding full bibliography for 4517188--4517193.cif.'
_cod_original_cell_volume 3310.32(17)
_cod_database_code 4517191
_shelx_shelxl_version_number 2018/1
_shelx_space_group_comment
;
The symmetry employed for this shelxl refinement is uniquely defined
by the following loop, which should always be used as a source of
symmetry information in preference to the above space-group names.
They are only intended as comments.
;
_olex2_refinement_description
;
1. Fixed Uiso
 At 1.2 times of:
  All C(H) groups, All C(H,H) groups, All N(H) groups
 At 1.5 times of:
  All C(H,H,H) groups
2. Rigid body (RIGU) restrains
 C1A, C1B, C2A, C2B, C3A, C3B, C4A, C4B, C5A, C5B, C6A, C6B, C7A, C7B, C8A,
 C8B, C9A, C9B, C10A, C10B
 with sigma for 1-2 distances of 0.004 and sigma for 1-3 distances of 0.004
3. Others
 Sof(C1B)=Sof(C2B)=Sof(C3B)=Sof(C4B)=Sof(C5B)=Sof(C6B)=Sof(H6BA)=Sof(H6BB)=
 Sof(H6BC)=Sof(C7B)=Sof(H7BA)=Sof(H7BB)=Sof(H7BC)=Sof(C8B)=Sof(H8BA)=Sof(H8BB)=
 Sof(H8BC)=Sof(C9B)=Sof(H9BA)=Sof(H9BB)=Sof(H9BC)=Sof(C10B)=Sof(H10D)=Sof(H10E)=
 Sof(H10F)=1-FVAR(1)
 Sof(C1A)=Sof(C2A)=Sof(C3A)=Sof(C4A)=Sof(C5A)=Sof(C6A)=Sof(H6AA)=Sof(H6AB)=
 Sof(H6AC)=Sof(C7A)=Sof(H7AA)=Sof(H7AB)=Sof(H7AC)=Sof(C8A)=Sof(H8AA)=Sof(H8AB)=
 Sof(H8AC)=Sof(C9A)=Sof(H9AA)=Sof(H9AB)=Sof(H9AC)=Sof(C10A)=Sof(H10A)=Sof(H10B)=
 Sof(H10C)=FVAR(1)
4.a :
 C1A(C2A,C3A,C4A,C5A,C6A,C7A,C8A,C9A,C10A), C1B(C2B,C3B,C4B,C5B,C6B,C7B,C8B,
 C9B,C10B)
4.b Ternary CH refined with riding coordinates:
 N1(H1), C14(H14)
4.c Secondary CH2 refined with riding coordinates:
 C11(H11A,H11B), C12(H12A,H12B), C13(H13A,H13B)
4.d Me refined with riding coordinates:
 C6A(H6AA,H6AB,H6AC), C7A(H7AA,H7AB,H7AC), C8A(H8AA,H8AB,H8AC), C9A(H9AA,H9AB,
 H9AC), C10A(H10A,H10B,H10C), C6B(H6BA,H6BB,H6BC), C7B(H7BA,H7BB,H7BC),
 C8B(H8BA,H8BB,H8BC), C9B(H9BA,H9BB,H9BC), C10B(H10D,H10E,H10F)
;
_olex2_exptl_crystal_mounting_method 'On Fiber'
_olex2_submission_original_sample_id DMMXI018a
_olex2_submission_special_instructions 'No special instructions were received'

loop_
_space_group_symop_operation_xyz
'x, y, z'
'x-y, x, z+1/2'
'-y, x-y, z'
'-x, -y, z+1/2'
'-x+y, -x, z'
'y, -x+y, z+1/2'

loop_
_atom_site_label
_atom_site_type_symbol
_atom_site_fract_x
_atom_site_fract_y
_atom_site_fract_z
_atom_site_U_iso_or_equiv
_atom_site_adp_type
_atom_site_occupancy
_atom_site_site_symmetry_order
_atom_site_calc_flag
_atom_site_refinement_flags_posn
_atom_site_refinement_flags_adp
_atom_site_refinement_flags_occupancy
_atom_site_disorder_assembly
_atom_site_disorder_group
Ir1 Ir 0.47111(2) 0.29040(2) 0.67128(5) 0.03578(9) Uani 1 1 d . . . . .
O1 O 0.6812(3) 0.4459(3) 0.6702(12) 0.0344(11) Uani 1 1 d . . . . .
O2 O 0.5668(5) 0.3776(5) 0.7828(6) 0.0406(17) Uani 1 1 d . . . . .
N1 N 0.7791(6) 0.5650(6) 0.8175(7) 0.0362(19) Uani 1 1 d . . . . .
H1 H 0.822826 0.575581 0.876388 0.043 Uiso 1 1 calc R . . . .
C1A C 0.4800(11) 0.3382(13) 0.5007(12) 0.062(6) Uani 0.52(2) 1 d . U P A 1
C2A C 0.4042(12) 0.2558(11) 0.5149(16) 0.077(9) Uani 0.52(2) 1 d G U P A 1
C3A C 0.3523(8) 0.2641(10) 0.5977(17) 0.070(7) Uani 0.52(2) 1 d G U P A 1
C4A C 0.3960(10) 0.3517(11) 0.6347(13) 0.058(6) Uani 0.52(2) 1 d G U P A 1
C5A C 0.4750(9) 0.3974(8) 0.5748(14) 0.053(6) Uani 0.52(2) 1 d G U P A 1
C6A C 0.5532(17) 0.359(2) 0.4210(19) 0.15(2) Uani 0.52(2) 1 d G U P A 1
H6AA H 0.540561 0.306723 0.379515 0.222 Uiso 0.52(2) 1 calc R . P A 1
H6AB H 0.559020 0.404320 0.369488 0.222 Uiso 0.52(2) 1 calc R . P A 1
H6AC H 0.607580 0.379975 0.462067 0.222 Uiso 0.52(2) 1 calc R . P A 1
C7A C 0.383(2) 0.1738(17) 0.453(3) 0.16(2) Uani 0.52(2) 1 d G U P A 1
H7AA H 0.429312 0.185799 0.400282 0.235 Uiso 0.52(2) 1 calc R . P A 1
H7AB H 0.376581 0.129017 0.505111 0.235 Uiso 0.52(2) 1 calc R . P A 1
H7AC H 0.327897 0.153200 0.412522 0.235 Uiso 0.52(2) 1 calc R . P A 1
C8A C 0.2658(12) 0.1926(17) 0.639(3) 0.19(3) Uani 0.52(2) 1 d G U P A 1
H8AA H 0.243770 0.215629 0.696239 0.289 Uiso 0.52(2) 1 calc R . P A 1
H8AB H 0.224352 0.169917 0.577607 0.289 Uiso 0.52(2) 1 calc R . P A 1
H8AC H 0.272958 0.145625 0.670182 0.289 Uiso 0.52(2) 1 calc R . P A 1
C9A C 0.3641(19) 0.389(2) 0.7224(18) 0.135(19) Uani 0.52(2) 1 d G U P A 1
H9AA H 0.307852 0.344040 0.750573 0.202 Uiso 0.52(2) 1 calc R . P A 1
H9AB H 0.406186 0.412377 0.783112 0.202 Uiso 0.52(2) 1 calc R . P A 1
H9AC H 0.357565 0.436568 0.690444 0.202 Uiso 0.52(2) 1 calc R . P A 1
C10A C 0.5418(15) 0.4924(12) 0.588(3) 0.112(17) Uani 0.52(2) 1 d G U P A 1
H10A H 0.522509 0.518390 0.644334 0.169 Uiso 0.52(2) 1 calc R . P A 1
H10B H 0.597531 0.498189 0.609627 0.169 Uiso 0.52(2) 1 calc R . P A 1
H10C H 0.548787 0.522382 0.517136 0.169 Uiso 0.52(2) 1 calc R . P A 1
C1B C 0.4715(10) 0.3572(9) 0.5281(11) 0.044(6) Uani 0.48(2) 1 d . U P A 2
C2B C 0.4214(10) 0.2670(10) 0.5018(12) 0.046(6) Uani 0.48(2) 1 d G U P A 2
C3B C 0.3486(9) 0.2283(11) 0.5746(14) 0.068(7) Uani 0.48(2) 1 d G U P A 2
C4B C 0.3536(11) 0.2947(15) 0.6458(13) 0.076(9) Uani 0.48(2) 1 d G U P A 2
C5B C 0.4296(14) 0.3742(11) 0.6171(13) 0.060(7) Uani 0.48(2) 1 d G U P A 2
C6B C 0.5546(14) 0.4232(16) 0.4713(18) 0.082(13) Uani 0.48(2) 1 d G U P A 2
H6BA H 0.569241 0.394511 0.412903 0.123 Uiso 0.48(2) 1 calc R . P A 2
H6BB H 0.546461 0.469190 0.438913 0.123 Uiso 0.48(2) 1 calc R . P A 2
H6BC H 0.601928 0.448676 0.525451 0.123 Uiso 0.48(2) 1 calc R . P A 2
C7B C 0.4420(19) 0.2204(17) 0.4122(18) 0.095(15) Uani 0.48(2) 1 d G U P A 2
H7BA H 0.495622 0.261876 0.374264 0.142 Uiso 0.48(2) 1 calc R . P A 2
H7BB H 0.449560 0.174305 0.445487 0.142 Uiso 0.48(2) 1 calc R . P A 2
H7BC H 0.394066 0.194766 0.358929 0.142 Uiso 0.48(2) 1 calc R . P A 2
C8B C 0.2781(14) 0.1335(16) 0.576(2) 0.14(2) Uani 0.48(2) 1 d G U P A 2
H8BA H 0.235835 0.124112 0.633925 0.215 Uiso 0.48(2) 1 calc R . P A 2
H8BB H 0.248785 0.117744 0.504120 0.215 Uiso 0.48(2) 1 calc R . P A 2
H8BC H 0.304270 0.097258 0.590662 0.215 Uiso 0.48(2) 1 calc R . P A 2
C9B C 0.2895(18) 0.283(2) 0.736(2) 0.16(3) Uani 0.48(2) 1 d G U P A 2
H9BA H 0.243219 0.221609 0.738734 0.237 Uiso 0.48(2) 1 calc R . P A 2
H9BB H 0.319628 0.298954 0.807586 0.237 Uiso 0.48(2) 1 calc R . P A 2
H9BC H 0.264152 0.319468 0.721062 0.237 Uiso 0.48(2) 1 calc R . P A 2
C10B C 0.460(2) 0.4617(15) 0.672(2) 0.128(19) Uani 0.48(2) 1 d G U P A 2
H10D H 0.419842 0.455509 0.730522 0.193 Uiso 0.48(2) 1 calc R . P A 2
H10E H 0.518357 0.482836 0.703015 0.193 Uiso 0.48(2) 1 calc R . P A 2
H10F H 0.462817 0.503251 0.616478 0.193 Uiso 0.48(2) 1 calc R . P A 2
C11 C 0.7683(11) 0.6431(10) 0.8124(11) 0.057(4) Uani 1 1 d . . . . .
H11A H 0.744141 0.646327 0.739984 0.069 Uiso 1 1 calc R . . . .
H11B H 0.824879 0.696921 0.823111 0.069 Uiso 1 1 calc R . . . .
C12 C 0.7063(11) 0.6320(11) 0.9045(11) 0.063(4) Uani 1 1 d . . . . .
H12A H 0.737110 0.651359 0.976017 0.076 Uiso 1 1 calc R . . . .
H12B H 0.676373 0.665332 0.889200 0.076 Uiso 1 1 calc R . . . .
C13 C 0.6455(12) 0.5398(13) 0.905(2) 0.110(8) Uani 1 1 d . . . . .
H13A H 0.593939 0.526437 0.859707 0.132 Uiso 1 1 calc R . . . .
H13B H 0.625953 0.519462 0.981517 0.132 Uiso 1 1 calc R . . . .
C14 C 0.6935(9) 0.4945(9) 0.8566(10) 0.052(3) Uani 1 1 d . . . . .
H14 H 0.702198 0.460241 0.915664 0.062 Uiso 1 1 calc R . . . .
C15 C 0.6440(7) 0.4352(7) 0.7605(9) 0.036(2) Uani 1 1 d . . . . .
P1 P 0.6317(6) 0.7284(5) 0.6055(4) 0.107(3) Uani 1 1 d . . . . .
F1 F 0.6895(12) 0.7851(15) 0.5046(13) 0.184(9) Uani 1 1 d . . . . .
F2 F 0.6623(14) 0.6590(14) 0.5853(12) 0.178(8) Uani 1 1 d . . . . .
F3 F 0.5567(13) 0.6779(11) 0.5202(11) 0.158(7) Uani 1 1 d . . . . .
F4 F 0.7119(12) 0.7806(11) 0.684(2) 0.174(7) Uani 1 1 d . . . . .
F5 F 0.5969(11) 0.7907(9) 0.6195(12) 0.147(6) Uani 1 1 d . . . . .
F6 F 0.5737(14) 0.6683(10) 0.7011(9) 0.175(8) Uani 1 1 d . . . . .

loop_
_atom_site_aniso_label
_atom_site_aniso_U_11
_atom_site_aniso_U_22
_atom_site_aniso_U_33
_atom_site_aniso_U_23
_atom_site_aniso_U_13
_atom_site_aniso_U_12
Ir1 0.03298(15) 0.04186(18) 0.03594(15) 0.0036(4) 0.0010(4) 0.02127(13)
O1 0.035(3) 0.032(3) 0.029(3) -0.001(6) -0.004(6) 0.011(2)
O2 0.034(4) 0.046(4) 0.039(4) 0.002(3) 0.007(3) 0.019(3)
N1 0.042(5) 0.032(4) 0.034(4) -0.006(3) -0.003(4) 0.018(4)
C1A 0.063(14) 0.090(15) 0.045(13) 0.022(11) -0.006(10) 0.047(12)
C2A 0.087(18) 0.063(14) 0.09(2) -0.004(13) -0.043(15) 0.041(13)
C3A 0.030(11) 0.048(12) 0.12(2) 0.037(11) -0.016(11) 0.008(8)
C4A 0.047(13) 0.072(13) 0.068(15) 0.027(10) 0.000(10) 0.039(10)
C5A 0.037(11) 0.045(10) 0.061(15) 0.020(9) -0.013(9) 0.009(8)
C6A 0.12(3) 0.33(7) 0.042(17) 0.06(3) 0.017(18) 0.15(4)
C7A 0.25(6) 0.13(3) 0.16(4) -0.07(3) -0.14(4) 0.14(4)
C8A 0.019(10) 0.17(3) 0.35(7) 0.20(4) -0.01(2) 0.015(14)
C9A 0.21(5) 0.25(5) 0.076(18) 0.02(2) 0.00(2) 0.22(5)
C10A 0.09(2) 0.034(10) 0.19(4) 0.035(15) -0.06(2) 0.010(11)
C1B 0.039(11) 0.053(11) 0.029(11) 0.005(9) -0.011(8) 0.014(9)
C2B 0.050(12) 0.053(12) 0.040(12) 0.009(9) -0.019(10) 0.028(10)
C3B 0.039(12) 0.075(14) 0.075(17) 0.037(11) -0.015(10) 0.017(10)
C4B 0.065(16) 0.115(18) 0.08(2) 0.050(14) 0.020(13) 0.067(15)
C5B 0.071(19) 0.083(15) 0.038(13) 0.006(11) -0.008(11) 0.047(13)
C6B 0.061(16) 0.10(2) 0.045(17) 0.044(17) 0.002(12) 0.014(15)
C7B 0.18(4) 0.13(3) 0.039(13) -0.023(16) -0.054(17) 0.12(3)
C8B 0.06(2) 0.10(2) 0.20(5) 0.03(2) -0.08(3) -0.019(17)
C9B 0.15(4) 0.32(7) 0.12(3) 0.13(3) 0.08(3) 0.21(5)
C10B 0.31(6) 0.103(17) 0.040(12) 0.01(2) -0.01(4) 0.15(3)
C11 0.083(10) 0.068(9) 0.045(7) -0.001(6) 0.002(7) 0.056(9)
C12 0.088(11) 0.094(11) 0.042(7) 0.001(7) 0.000(7) 0.070(10)
C13 0.069(11) 0.108(16) 0.132(18) -0.062(14) 0.032(12) 0.028(11)
C14 0.054(7) 0.049(7) 0.040(6) -0.004(5) 0.011(5) 0.016(6)
C15 0.038(5) 0.037(5) 0.034(5) -0.001(4) 0.001(4) 0.019(4)
P1 0.195(7) 0.161(7) 0.049(2) 0.004(3) -0.005(4) 0.152(7)
F1 0.167(15) 0.34(3) 0.117(11) 0.105(14) 0.039(10) 0.181(18)
F2 0.30(2) 0.27(2) 0.110(11) -0.037(12) -0.039(13) 0.25(2)
F3 0.25(2) 0.160(14) 0.090(9) 0.010(9) -0.060(11) 0.121(15)
F4 0.233(17) 0.188(15) 0.142(15) 0.058(17) -0.010(19) 0.137(14)
F5 0.229(15) 0.123(10) 0.163(14) 0.061(9) 0.084(11) 0.143(11)
F6 0.32(2) 0.136(12) 0.066(11) 0.035(8) -0.017(10) 0.110(14)

loop_
_atom_type_symbol
_atom_type_description
_atom_type_scat_dispersion_real
_atom_type_scat_dispersion_imag
_atom_type_scat_source
C C 0.0033 0.0016 'International Tables Vol C Tables 4.2.6.8 and 6.1.1.4'
H H 0.0000 0.0000 'International Tables Vol C Tables 4.2.6.8 and 6.1.1.4'
F F 0.0171 0.0103 'International Tables Vol C Tables 4.2.6.8 and 6.1.1.4'
Ir Ir -1.4442 7.9887 'International Tables Vol C Tables 4.2.6.8 and 6.1.1.4'
N N 0.0061 0.0033 'International Tables Vol C Tables 4.2.6.8 and 6.1.1.4'
O O 0.0106 0.0060 'International Tables Vol C Tables 4.2.6.8 and 6.1.1.4'
P P 0.1023 0.0942 'International Tables Vol C Tables 4.2.6.8 and 6.1.1.4'

loop_
_geom_angle_atom_site_label_1
_geom_angle_atom_site_label_2
_geom_angle_atom_site_label_3
_geom_angle
_geom_angle_site_symmetry_1
_geom_angle_site_symmetry_3
O1 Ir1 C1A 103.7(6) 3_655 .
O1 Ir1 C2A 105.8(6) 3_655 .
O1 Ir1 C4A 167.3(6) 3_655 .
O1 Ir1 C5A 131.3(6) 3_655 .
O1 Ir1 C2B 102.2(6) 3_655 .
O1 Ir1 C4B 156.9(6) 3_655 .
O2 Ir1 O1 81.6(3) . 3_655
O2 Ir1 N1 79.1(3) . 3_655
O2 Ir1 C1A 116.0(5) . .
O2 Ir1 C2A 153.6(6) . .
O2 Ir1 C3A 141.0(6) . .
O2 Ir1 C4A 103.6(5) . .
O2 Ir1 C5A 92.2(4) . .
O2 Ir1 C2B 146.8(5) . .
O2 Ir1 C4B 120.3(6) . .
N1 Ir1 O1 76.7(4) 3_655 3_655
N1 Ir1 C1A 164.9(6) 3_655 .
N1 Ir1 C2A 127.1(6) 3_655 .
N1 Ir1 C4A 115.4(5) 3_655 .
N1 Ir1 C5A 149.5(6) 3_655 .
N1 Ir1 C2B 134.0(5) 3_655 .
N1 Ir1 C4B 98.8(5) 3_655 .
C2A Ir1 C1A 37.9(3) . .
C2A Ir1 C5A 63.6(4) . .
C3A Ir1 O1 137.4(6) . 3_655
C3A Ir1 N1 105.1(5) . 3_655
C3A Ir1 C1A 64.1(5) . .
C3A Ir1 C2A 38.8(3) . .
C3A Ir1 C4A 38.9(3) . .
C3A Ir1 C5A 64.2(4) . .
C4A Ir1 C1A 63.6(4) . .
C4A Ir1 C2A 64.5(5) . .
C4A Ir1 C5A 38.0(3) . .
C5A Ir1 C1A 37.5(3) . .
C1B Ir1 O2 109.8(5) . .
C1B Ir1 N1 164.5(5) . 3_655
C1B Ir1 C2B 38.8(3) . .
C1B Ir1 C4B 65.8(5) . .
C4B Ir1 C2B 64.3(5) . .
C5B Ir1 O2 96.9(5) . .
C5B Ir1 N1 128.3(6) . 3_655
C5B Ir1 C1B 40.0(3) . .
C5B Ir1 C2B 65.5(5) . .
C5B Ir1 C4B 39.4(3) . .
C15 O1 Ir1 116.0(9) . 5_665
C15 O2 Ir1 127.3(7) . .
C11 N1 Ir1 117.7(7) . 5_665
C14 N1 Ir1 111.6(7) . 5_665
C14 N1 C11 104.1(10) . .
C2A C1A Ir1 69.0(5) . .
C2A C1A C6A 126.0 . .
C5A C1A Ir1 71.0(5) . .
C5A C1A C2A 108.0 . .
C5A C1A C6A 126.0 . .
C6A C1A Ir1 125.5(4) . .
C1A C2A Ir1 73.0(4) . .
C1A C2A C7A 126.0 . .
C3A C2A Ir1 69.2(4) . .
C3A C2A C1A 108.0 . .
C3A C2A C7A 126.0 . .
C7A C2A Ir1 123.4(4) . .
C2A C3A Ir1 72.0(5) . .
C2A C3A C4A 108.0 . .
C2A C3A C8A 126.1 . .
C4A C3A Ir1 71.7(5) . .
C4A C3A C8A 126.0 . .
C8A C3A Ir1 122.0(4) . .
C3A C4A Ir1 69.4(5) . .
C3A C4A C9A 126.0 . .
C5A C4A Ir1 73.1(4) . .
C5A C4A C3A 108.0 . .
C5A C4A C9A 126.0 . .
C9A C4A Ir1 123.2(5) . .
C1A C5A Ir1 71.4(5) . .
C1A C5A C4A 108.0 . .
C1A C5A C10A 126.0 . .
C4A C5A Ir1 68.9(4) . .
C4A C5A C10A 126.0 . .
C10A C5A Ir1 125.4(5) . .
C2B C1B Ir1 74.1(5) . .
C2B C1B C6B 126.0 . .
C5B C1B Ir1 69.0(5) . .
C5B C1B C2B 108.0 . .
C5B C1B C6B 126.0 . .
C6B C1B Ir1 122.5(4) . .
C1B C2B Ir1 67.2(4) . .
C1B C2B C7B 126.0 . .
C3B C2B Ir1 72.2(4) . .
C3B C2B C1B 108.0 . .
C3B C2B C7B 126.0 . .
C7B C2B Ir1 126.1(4) . .
C2B C3B Ir1 70.0(4) . .
C2B C3B C4B 108.0 . .
C2B C3B C8B 126.0 . .
C4B C3B Ir1 68.3(4) . .
C4B C3B C8B 126.0 . .
C8B C3B Ir1 127.3(4) . .
C3B C4B Ir1 73.6(5) . .
C3B C4B C9B 126.0 . .
C5B C4B Ir1 67.4(4) . .
C5B C4B C3B 108.0 . .
C5B C4B C9B 126.0 . .
C9B C4B Ir1 124.5(4) . .
C1B C5B Ir1 71.0(5) . .
C1B C5B C4B 108.1 . .
C1B C5B C10B 126.0 . .
C4B C5B Ir1 73.2(4) . .
C4B C5B C10B 126.0 . .
C10B C5B Ir1 121.5(5) . .
N1 C11 C12 105.8(11) . .
C13 C12 C11 103.6(13) . .
C12 C13 C14 107.1(13) . .
N1 C14 C13 106.3(12) . .
N1 C14 C15 109.6(9) . .
C15 C14 C13 111.9(13) . .
O1 C15 O2 126.2(10) . .
O1 C15 C14 119.3(10) . .
O2 C15 C14 114.5(9) . .
F1 P1 F2 90.6(11) . .
F3 P1 F1 87.2(10) . .
F3 P1 F2 88.7(10) . .
F3 P1 F4 175.7(12) . .
F4 P1 F1 88.9(11) . .
F4 P1 F2 89.4(10) . .
F5 P1 F1 89.6(9) . .
F5 P1 F2 175.9(12) . .
F5 P1 F3 87.2(10) . .
F5 P1 F4 94.7(11) . .
F5 P1 F6 92.6(9) . .
F6 P1 F1 177.0(11) . .
F6 P1 F2 87.0(11) . .
F6 P1 F3 90.9(10) . .
F6 P1 F4 92.9(11) . .

loop_
_geom_bond_atom_site_label_1
_geom_bond_atom_site_label_2
_geom_bond_distance
_geom_bond_site_symmetry_2
Ir1 O1 2.140(5) 3_655
Ir1 O2 2.116(8) .
Ir1 N1 2.125(9) 3_655
Ir1 C1A 2.208(14) .
Ir1 C2A 2.156(17) .
Ir1 C3A 2.118(14) .
Ir1 C4A 2.149(11) .
Ir1 C5A 2.203(12) .
Ir1 C1B 2.099(13) .
Ir1 C2B 2.190(14) .
Ir1 C4B 2.149(13) .
Ir1 C5B 2.072(13) .
O1 C15 1.241(16) .
O2 C15 1.265(13) .
N1 C11 1.495(15) .
N1 C14 1.484(15) .
C1A C2A 1.420(7) .
C1A C5A 1.419(7) .
C1A C6A 1.510(8) .
C2A C3A 1.419(7) .
C2A C7A 1.510(8) .
C3A C4A 1.421(7) .
C3A C8A 1.509(8) .
C4A C5A 1.420(7) .
C4A C9A 1.510(8) .
C5A C10A 1.509(8) .
C1B C2B 1.427(8) .
C1B C5B 1.426(8) .
C1B C6B 1.516(8) .
C2B C3B 1.427(8) .
C2B C7B 1.516(8) .
C3B C4B 1.427(8) .
C3B C8B 1.516(8) .
C4B C5B 1.426(8) .
C4B C9B 1.516(8) .
C5B C10B 1.517(8) .
C11 C12 1.510(19) .
C12 C13 1.44(2) .
C13 C14 1.55(2) .
C14 C15 1.520(16) .
P1 F1 1.589(17) .
P1 F2 1.596(14) .
P1 F3 1.566(17) .
P1 F4 1.57(2) .
P1 F5 1.524(11) .
P1 F6 1.563(16) .

loop_
_smtbx_masks_void_nr
_smtbx_masks_void_average_x
_smtbx_masks_void_average_y
_smtbx_masks_void_average_z
_smtbx_masks_void_volume
_smtbx_masks_void_count_electrons
1 0.000 0.000 -0.371 471.7 29.9
